data_4072637
loop_
_publ_author_name
'Lersch, Martin'
'Krivokapic, Alexander'
'Tilset, Mats'

_publ_section_title
;
 Synthesis and Structural Characterization of a Fluorinated \a-Diimine
 Platinum(II) Complex
;
_journal_issue 7
_journal_name_full Organometallics
_journal_page_first 1581
_journal_paper_doi 10.1021/om060897u
_journal_volume 26
_journal_year 2007
_chemical_formula_moiety 'C18 H20 Cl2 N2 Pt, C H2 Cl2'
_chemical_formula_sum 'C19 H22 Cl4 N2 Pt'
_chemical_formula_weight 615.30
_space_group_IT_number 62
_symmetry_cell_setting orthorhombic
_symmetry_space_group_name_Hall '-P 2ac 2n'
_symmetry_space_group_name_H-M 'P n m a'
_atom_sites_solution_hydrogens geom
_atom_sites_solution_primary direct
_audit_creation_date 06-04-19
_audit_creation_method CRYSTALS_ver_12.82
_cell_angle_alpha 90
_cell_angle_beta 90
_cell_angle_gamma 90
_cell_formula_units_Z 4
_cell_length_a 16.485(3)
_cell_length_b 18.169(4)
_cell_length_c 7.1720(14)
_cell_measurement_reflns_used 5862
_cell_measurement_temperature 105
_cell_measurement_theta_max 28.3
_cell_measurement_theta_min 2.5
_cell_volume 2148.1(7)
_computing_cell_refinement 'SAINT (Siemens ,1995)'
_computing_data_collection 'SMART (Siemens, 1993)'
_computing_data_reduction 'SAINT (Siemens ,1995)'
_computing_molecular_graphics 'CAMERON (Watkin et al., 1996)'
_computing_publication_material 'CRYSTALS (Betteridge et al., 2003)'
_computing_structure_refinement 'CRYSTALS (Betteridge et al., 2003)'
_computing_structure_solution 'SIR92 (Altomare et al., 1994)'
_diffrn_ambient_temperature 105
_diffrn_measured_fraction_theta_full 0.995
_diffrn_measured_fraction_theta_max 0.988
_diffrn_measurement_device_type 'Bruker SMART'
_diffrn_measurement_method \w
_diffrn_radiation_monochromator graphite
_diffrn_radiation_type 'Mo K\a'
_diffrn_radiation_wavelength 0.71073
_diffrn_reflns_av_R_equivalents 0.039
_diffrn_reflns_limit_h_max 21
_diffrn_reflns_limit_h_min -19
_diffrn_reflns_limit_k_max 24
_diffrn_reflns_limit_k_min -24
_diffrn_reflns_limit_l_max 9
_diffrn_reflns_limit_l_min -9
_diffrn_reflns_number 19739
_diffrn_reflns_theta_full 27.745
_diffrn_reflns_theta_max 28.312
_diffrn_reflns_theta_min 2.242
_diffrn_standards_decay_% none
_diffrn_standards_interval_count none
_diffrn_standards_interval_time none
_diffrn_standards_number 0
_exptl_absorpt_coefficient_mu 7.036
_exptl_absorpt_correction_T_max 0.35
_exptl_absorpt_correction_T_min 0.30
_exptl_absorpt_correction_type multi-scan
_exptl_absorpt_process_details 'SADABS (Siemens, 1996)'
_exptl_crystal_colour red
_exptl_crystal_density_diffrn 1.902
_exptl_crystal_description block
_exptl_crystal_F_000 1184
_exptl_crystal_size_max 0.25
_exptl_crystal_size_mid 0.15
_exptl_crystal_size_min 0.15
_refine_diff_density_max 1.12
_refine_diff_density_min -0.66
_refine_ls_extinction_method None
_refine_ls_goodness_of_fit_ref 1.0897
_refine_ls_hydrogen_treatment noref
_refine_ls_matrix_type full
_refine_ls_number_parameters 124
_refine_ls_number_reflns 2208
_refine_ls_number_restraints 0
_refine_ls_R_factor_all 0.0200
_refine_ls_R_factor_gt 0.0152
_refine_ls_shift/su_max 0.000431
_refine_ls_structure_factor_coef F
_refine_ls_weighting_details
;
 Method, part 1, Chebychev polynomial, (Watkin, 1994, Prince, 1982) 
 [weight] = 1.0/[A~0~*T~0~(x)+A~1~*T~1~(x) ... +A~n-1~]*T~n-1~(x)] 
 where A~i~ are the Chebychev coefficients listed below and x= Fcalc/Fmax 
 Method = Robust Weighting (Prince, 1982) 
 W = [weight] * [1-(deltaF/6*sigmaF)^2^]^2^ 
 A~i~ are: 
 0.138 0.930E-01 0.571E-01 
;
_refine_ls_weighting_scheme calc
_refine_ls_wR_factor_all 0.0224
_refine_ls_wR_factor_gt 0.0174
_refine_ls_wR_factor_ref 0.0174
_reflns_limit_h_max 21
_reflns_limit_h_min 0
_reflns_limit_k_max 24
_reflns_limit_k_min 0
_reflns_limit_l_max 9
_reflns_limit_l_min 0
_reflns_number_gt 2208
_reflns_number_total 2716
_reflns_threshold_expression I>3.00u(I)
_oxford_diffrn_Wilson_B_factor 1.34
_oxford_diffrn_Wilson_scale 180.37
_oxford_refine_ls_scale 0.07543(6)
_oxford_structure_analysis_title 'Pnma in Pnma'
_cod_data_source_file om060897usi20060929_101128.cif
_cod_data_source_block CRYSTALS_cif
_cod_depositor_comments
;
The following automatic conversions were performed:

'_symmetry_cell_setting' value 'Orthorhombic' changed to
'orthorhombic' according to
/home/saulius/struct/CIF-dictionaries/cif_core.dic dictionary named
'cif_core.dic' version 2.4.1 from 2010-06-29.

Automatic conversion script
Id: cif_fix_values 1715 2011-07-08 13:25:40Z adriana 
;
_cod_original_sg_symbol_H-M 'P n m a '
_cod_original_formula_sum 'C19 H22 Cl4 N2 Pt1'
_cod_database_code 4072637

loop_
_symmetry_equiv_pos_as_xyz
x,y,z
-x,-y,-z
-x+1/2,y+1/2,z+1/2
x+1/2,-y+1/2,-z+1/2
x,-y+1/2,z
-x,y+1/2,-z
-x+1/2,-y,z+1/2
x+1/2,y,-z+1/2

loop_
_atom_site_label
_atom_site_type_symbol
_atom_site_fract_x
_atom_site_fract_y
_atom_site_fract_z
_atom_site_U_iso_or_equiv
_atom_site_occupancy
_atom_site_adp_type
_atom_site_refinement_flags_posn
_atom_site_refinement_flags_adp
Pt1 Pt 0.102905(6) 0.7500 0.119098(14) 0.0162 1.0000 Uani S T
N1 N 0.07537(11) 0.67968(10) 0.3251(2) 0.0175 1.0000 Uani . .
C1 C 0.04986(13) 0.70994(12) 0.4772(3) 0.0202 1.0000 Uani . .
C2 C 0.08699(13) 0.60047(11) 0.3205(3) 0.0191 1.0000 Uani . .
C3 C 0.02301(15) 0.55597(12) 0.2613(3) 0.0238 1.0000 Uani . .
C4 C 0.03729(18) 0.48008(14) 0.2589(4) 0.0342 1.0000 Uani . .
C5 C 0.1112(2) 0.45164(14) 0.3131(4) 0.0403 1.0000 Uani . .
C6 C 0.17380(19) 0.49731(15) 0.3704(4) 0.0370 1.0000 Uani . .
C7 C 0.16324(15) 0.57352(13) 0.3747(3) 0.0257 1.0000 Uani . .
C8 C -0.05696(15) 0.58733(15) 0.2019(3) 0.0317 1.0000 Uani . .
C9 C 0.23030(15) 0.62469(16) 0.4323(4) 0.0333 1.0000 Uani . .
H11 H 0.0323 0.6816 0.5830 0.0305 1.0000 Uiso . .
H41 H -0.0061 0.4470 0.2199 0.0505 1.0000 Uiso . .
H51 H 0.1188 0.3986 0.3107 0.0578 1.0000 Uiso . .
H61 H 0.2252 0.4773 0.4054 0.0549 1.0000 Uiso . .
H81 H -0.0912 0.5507 0.1554 0.0587 1.0000 Uiso . .
H82 H -0.0841 0.6118 0.3054 0.0588 1.0000 Uiso . .
H83 H -0.0491 0.6251 0.1060 0.0587 1.0000 Uiso . .
H91 H 0.2772 0.5993 0.4704 0.0607 1.0000 Uiso . .
H92 H 0.2467 0.6579 0.3325 0.0614 1.0000 Uiso . .
H93 H 0.2149 0.6544 0.5350 0.0608 1.0000 Uiso . .
Cl1 Cl 0.13076(4) 0.65944(3) -0.09461(7) 0.0245 1.0000 Uani . .
Cl2 Cl 0.34714(6) 0.7500 1.04897(13) 0.0358 1.0000 Uani S T
Cl3 Cl 0.39715(6) 0.7500 0.65792(14) 0.0335 1.0000 Uani S T
C10 C 0.3147(2) 0.7500 0.8150(5) 0.0328 1.0000 Uani S T
H101 H 0.2815 0.7853 0.8025 0.0500 1.0000 Uiso . .

loop_
_atom_site_aniso_label
_atom_site_aniso_U_11
_atom_site_aniso_U_22
_atom_site_aniso_U_33
_atom_site_aniso_U_23
_atom_site_aniso_U_13
_atom_site_aniso_U_12
Pt1 0.01746(6) 0.01653(6) 0.01455(6) 0.0000 0.00082(4) 0.0000
N1 0.0163(8) 0.0189(8) 0.0173(8) 0.0013(7) -0.0017(6) -0.0004(6)
C1 0.0209(10) 0.0214(10) 0.0183(9) 0.0013(8) 0.0012(8) 0.0000(8)
C2 0.0242(10) 0.0162(9) 0.0168(9) 0.0015(7) 0.0036(7) 0.0000(8)
C3 0.0315(11) 0.0210(10) 0.0190(9) -0.0021(8) 0.0042(8) -0.0052(9)
C4 0.0535(16) 0.0218(11) 0.0272(11) -0.0025(10) 0.0082(11) -0.0092(11)
C5 0.068(2) 0.0196(11) 0.0339(13) 0.0023(10) 0.0106(13) 0.0070(12)
C6 0.0463(16) 0.0307(12) 0.0339(13) 0.0049(10) 0.0063(12) 0.0171(11)
C7 0.0284(11) 0.0265(11) 0.0222(10) 0.0020(9) 0.0033(9) 0.0060(9)
C8 0.0282(12) 0.0364(13) 0.0304(12) -0.0036(10) -0.0033(10) -0.0086(10)
C9 0.0223(11) 0.0442(15) 0.0333(12) 0.0013(11) -0.0031(10) 0.0040(10)
Cl1 0.0313(3) 0.0225(2) 0.0198(2) -0.00487(19) 0.00449(19) -0.0016(2)
Cl2 0.0299(4) 0.0447(5) 0.0328(4) 0.0000 -0.0007(3) 0.0000
Cl3 0.0360(4) 0.0299(4) 0.0345(4) 0.0000 0.0046(4) 0.0000
C10 0.0239(16) 0.0375(18) 0.0370(18) 0.0000 -0.0042(15) 0.0000

loop_
_atom_type_symbol
_atom_type_scat_dispersion_real
_atom_type_scat_dispersion_imag
_atom_type_scat_Cromer_Mann_a1
_atom_type_scat_Cromer_Mann_b1
_atom_type_scat_Cromer_Mann_a2
_atom_type_scat_Cromer_Mann_b2
_atom_type_scat_Cromer_Mann_a3
_atom_type_scat_Cromer_Mann_b3
_atom_type_scat_Cromer_Mann_a4
_atom_type_scat_Cromer_Mann_b4
_atom_type_scat_Cromer_Mann_c
_atom_type_scat_source
C 0.0033 0.0016 2.3100 20.8439 1.0200 10.2075 1.5886 0.5687 0.8650 51.6512 0.2156 'International Tables Vol C 4.2.6.8 and 6.1.1.4'
H 0.0000 0.0000 0.4930 10.5109 0.3229 26.1257 0.1402 3.1424 0.0408 57.7998 0.0030 'International Tables Vol C 4.2.6.8 and 6.1.1.4'
N 0.0061 0.0033 12.2126 0.0057 3.1322 9.8933 2.0125 28.9975 1.1663 0.5826 -11.5290 'International Tables Vol C 4.2.6.8 and 6.1.1.4'
Cl 0.1484 0.1585 11.4604 0.0104 7.1964 1.1662 6.2556 18.5194 1.6455 47.7784 -9.5574 'International Tables Vol C 4.2.6.8 and 6.1.1.4'
Pt -1.7033 8.3905 27.0059 1.5129 17.7639 8.8117 15.7131 0.4246 5.7837 38.6103 11.6883 'International Tables Vol C 4.2.6.8 and 6.1.1.4'

loop_
_geom_angle_atom_site_label_1
_geom_angle_site_symmetry_1
_geom_angle_atom_site_label_2
_geom_angle_atom_site_label_3
_geom_angle_site_symmetry_3
_geom_angle
_geom_angle_publ_flag
N1 5_565 Pt1 Cl1 5_565 94.62(5) yes
N1 5_565 Pt1 N1 . 79.15(10) yes
Cl1 5_565 Pt1 N1 . 173.77(5) yes
N1 5_565 Pt1 Cl1 . 173.77(5) yes
Cl1 5_565 Pt1 Cl1 . 91.60(3) yes
N1 . Pt1 Cl1 . 94.62(5) yes
Pt1 . N1 C1 . 115.12(14) yes
Pt1 . N1 C2 . 125.78(14) yes
C1 . N1 C2 . 118.95(18) yes
C1 5_565 C1 N1 . 115.19(12) yes
C1 5_565 C1 H11 . 122.4 no
N1 . C1 H11 . 122.4 no
N1 . C2 C3 . 118.8(2) yes
N1 . C2 C7 . 117.2(2) yes
C3 . C2 C7 . 124.0(2) yes
C2 . C3 C4 . 116.6(2) yes
C2 . C3 C8 . 122.1(2) yes
C4 . C3 C8 . 121.3(2) yes
C3 . C4 C5 . 121.0(3) yes
C3 . C4 H41 . 119.1 no
C5 . C4 H41 . 119.9 no
C4 . C5 C6 . 121.1(2) yes
C4 . C5 H51 . 118.7 no
C6 . C5 H51 . 120.2 no
C5 . C6 C7 . 120.5(3) yes
C5 . C6 H61 . 120.7 no
C7 . C6 H61 . 118.8 no
C2 . C7 C6 . 116.8(2) yes
C2 . C7 C9 . 121.3(2) yes
C6 . C7 C9 . 121.9(2) yes
C3 . C8 H81 . 111.2 no
C3 . C8 H82 . 111.1 no
H81 . C8 H82 . 108.7 no
C3 . C8 H83 . 110.5 no
H81 . C8 H83 . 109.2 no
H82 . C8 H83 . 106.0 no
C7 . C9 H91 . 112.4 no
C7 . C9 H92 . 112.7 no
H91 . C9 H92 . 106.8 no
C7 . C9 H93 . 111.6 no
H91 . C9 H93 . 105.9 no
H92 . C9 H93 . 107.1 no
Cl3 . C10 Cl2 . 112.0(2) yes
Cl3 . C10 H101 5_565 115.4 no
Cl2 . C10 H101 5_565 107.3 no
Cl3 . C10 H101 . 115.4 no
Cl2 . C10 H101 . 107.3 no
H101 5_565 C10 H101 . 98.4 no

loop_
_geom_bond_atom_site_label_1
_geom_bond_atom_site_label_2
_geom_bond_site_symmetry_2
_geom_bond_distance
_geom_bond_publ_flag
Pt1 N1 5_565 2.0055(18) yes
Pt1 Cl1 5_565 2.2951(6) yes
Pt1 N1 . 2.0055(18) yes
Pt1 Cl1 . 2.2951(6) yes
N1 C1 . 1.292(3) yes
N1 C2 . 1.452(3) yes
C1 C1 5_565 1.456(4) yes
C1 H11 . 0.962 no
C2 C3 . 1.395(3) yes
C2 C7 . 1.404(3) yes
C3 C4 . 1.399(3) yes
C3 C8 . 1.498(4) yes
C4 C5 . 1.379(4) yes
C4 H41 . 0.975 no
C5 C6 . 1.386(5) yes
C5 H51 . 0.971 no
C6 C7 . 1.396(3) yes
C6 H61 . 0.955 no
C7 C9 . 1.502(4) yes
C8 H81 . 0.934 no
C8 H82 . 0.975 no
C8 H83 . 0.980 no
C9 H91 . 0.942 no
C9 H92 . 0.974 no
C9 H93 . 0.947 no
Cl2 C10 . 1.761(4) yes
Cl3 C10 . 1.765(4) yes
C10 H101 5_565 0.848 no
C10 H101 . 0.848 no
